data_2214557
loop_
_publ_author_name
'G. Chakkaravarthi'
'N. Ramesh'
'A. K. Mohanakrishnan'
'V. Manivannan'

_publ_section_title
;
 Ethyl 2-bromomethyl-1-phenylsulfonyl-1<i>H</i>-indole-3-carboxylate
;
_journal_coeditor_code BT2442
_journal_issue 8
_journal_name_full 'Acta Crystallographica Section E'
_journal_page_first o3564
_journal_page_last o3564
_journal_paper_doi 10.1107/S1600536807034800
_journal_volume 63
_journal_year 2007
_chemical_formula_iupac 'C18 H16 Br N O4 S'
_chemical_formula_moiety 'C18 H16 Br N O4 S'
_chemical_formula_sum 'C18 H16 Br N O4 S'
_chemical_formula_weight 422.29
_chemical_name_systematic
;
Ethyl 2-bromomethyl-1-phenylsulfonyl-1H-indole-3-carboxylate
;
_space_group_IT_number 14
_symmetry_cell_setting monoclinic
_symmetry_space_group_name_Hall '-P 2ybc'
_symmetry_space_group_name_H-M 'P 1 21/c 1'
_atom_sites_solution_hydrogens geom
_atom_sites_solution_primary direct
_atom_sites_solution_secondary difmap
_audit_creation_method SHELXL97
_cell_angle_alpha 90.00
_cell_angle_beta 94.1470(10)
_cell_angle_gamma 90.00
_cell_formula_units_Z 4
_cell_length_a 8.1684(3)
_cell_length_b 9.4962(4)
_cell_length_c 23.0376(9)
_cell_measurement_reflns_used 6136
_cell_measurement_temperature 295(2)
_cell_measurement_theta_max 24.9
_cell_measurement_theta_min 2.3
_cell_volume 1782.32(12)
_computing_cell_refinement APEX2
_computing_data_collection 'APEX2 (Bruker, 2004)'
_computing_data_reduction APEX2
_computing_molecular_graphics 'ORTEP-3 (Farrugia, 1997)'
_computing_publication_material SHELXL97
_computing_structure_refinement 'SHELXL97 (Sheldrick, 1997)'
_computing_structure_solution 'SHELXS97 (Sheldrick, 1997)'
_diffrn_ambient_temperature 295(2)
_diffrn_measured_fraction_theta_full 0.999
_diffrn_measured_fraction_theta_max 0.999
_diffrn_measurement_device_type 'Bruker Kappa APEX II'
_diffrn_measurement_method '\w and \f'
_diffrn_radiation_monochromator graphite
_diffrn_radiation_source 'fine-focus sealed tube'
_diffrn_radiation_type MoK\a
_diffrn_radiation_wavelength 0.71073
_diffrn_reflns_av_R_equivalents 0.0365
_diffrn_reflns_av_sigmaI/netI 0.0387
_diffrn_reflns_limit_h_max 11
_diffrn_reflns_limit_h_min -11
_diffrn_reflns_limit_k_max 13
_diffrn_reflns_limit_k_min -13
_diffrn_reflns_limit_l_max 32
_diffrn_reflns_limit_l_min -32
_diffrn_reflns_number 23119
_diffrn_reflns_theta_full 30.15
_diffrn_reflns_theta_max 30.15
_diffrn_reflns_theta_min 2.32
_diffrn_standards_interval_time 0
_diffrn_standards_number 0
_exptl_absorpt_coefficient_mu 2.446
_exptl_absorpt_correction_T_max 0.6404
_exptl_absorpt_correction_T_min 0.5274
_exptl_absorpt_correction_type multi-scan
_exptl_absorpt_process_details '(SADABS; Sheldrick, 1996)'
_exptl_crystal_colour colourless
_exptl_crystal_density_diffrn 1.574
_exptl_crystal_density_method 'not measured'
_exptl_crystal_description needle
_exptl_crystal_F_000 856
_exptl_crystal_size_max 0.26
_exptl_crystal_size_mid 0.20
_exptl_crystal_size_min 0.18
_refine_diff_density_max 0.430
_refine_diff_density_min -0.507
_refine_ls_extinction_method none
_refine_ls_goodness_of_fit_ref 1.004
_refine_ls_hydrogen_treatment constr
_refine_ls_matrix_type full
_refine_ls_number_parameters 226
_refine_ls_number_reflns 5283
_refine_ls_number_restraints 0
_refine_ls_restrained_S_all 1.004
_refine_ls_R_factor_all 0.0884
_refine_ls_R_factor_gt 0.0397
_refine_ls_shift/su_max 0.002
_refine_ls_shift/su_mean 0.000
_refine_ls_structure_factor_coef Fsqd
_refine_ls_weighting_details 'calc w=1/[\s^2^(Fo^2^)+(0.0502P)^2^+0.431P] where P=(Fo^2^+2Fc^2^)/3'
_refine_ls_weighting_scheme calc
_refine_ls_wR_factor_gt 0.0973
_refine_ls_wR_factor_ref 0.1147
_reflns_number_gt 3029
_reflns_number_total 5283
_reflns_threshold_expression I>2\s(I)
_cod_data_source_file bt2442.cif
_cod_data_source_block I
_cod_depositor_comments
;
The following automatic conversions were performed:
'_geom_hbond_publ_flag' value 'Y' changed to 'y' according to
'/home/saulius/struct/CIF-dictionaries/cif_core.dic' dictionary named
'cif_core.dic' version 2.4.1 from 2010-06-29 (7 times).

Automatic conversion script
Id: cif_fix_enum 1527 2010-12-29 10:47:43Z saulius 

The following automatic conversions were performed:

'_geom_hbond_publ_flag' value 'Y' changed to 'y' according to
/home/saulius/struct/CIF-dictionaries/cif_core.dic dictionary named
'cif_core.dic' version 2.4.1 from 2010-06-29 (7 times).

Automatic conversion script
Id: cif_fix_values 1715 2011-07-08 13:25:40Z adriana 
;
_cod_original_sg_symbol_H-M 'P 21/c'
_cod_database_code 2214557
_cod_database_fobs_code 2214557

loop_
_symmetry_equiv_pos_as_xyz
'x, y, z'
'-x, y+1/2, -z+1/2'
'-x, -y, -z'
'x, -y-1/2, z-1/2'

loop_
_atom_site_type_symbol
_atom_site_label
_atom_site_fract_x
_atom_site_fract_y
_atom_site_fract_z
_atom_site_U_iso_or_equiv
_atom_site_adp_type
_atom_site_calc_flag
_atom_site_refinement_flags
_atom_site_occupancy
C C1 0.2387(3) 0.2446(3) 0.68219(9) 0.0461(5) Uani d . 1
C C2 0.2765(3) 0.3652(3) 0.71316(11) 0.0589(6) Uani d . 1
H H2 0.3853 0.3907 0.7222 0.071 Uiso calc R 1
C C3 0.1510(4) 0.4474(3) 0.73057(13) 0.0747(8) Uani d . 1
H H3 0.1748 0.5289 0.7519 0.090 Uiso calc R 1
C C4 -0.0089(4) 0.4103(3) 0.71671(13) 0.0739(8) Uani d . 1
H H4 -0.0932 0.4660 0.7292 0.089 Uiso calc R 1
C C5 -0.0456(3) 0.2918(3) 0.68459(13) 0.0699(8) Uani d . 1
H H5 -0.1546 0.2690 0.6743 0.084 Uiso calc R 1
C C6 0.0785(3) 0.2060(3) 0.66739(12) 0.0590(6) Uani d . 1
H H6 0.0545 0.1241 0.6463 0.071 Uiso calc R 1
C C7 0.2583(3) -0.0606(3) 0.59266(11) 0.0548(6) Uani d . 1
C C8 0.2107(4) -0.1621(3) 0.63136(14) 0.0756(8) Uani d . 1
H H8 0.2394 -0.1554 0.6711 0.091 Uiso calc R 1
C C9 0.1188(4) -0.2737(4) 0.60822(19) 0.0861(10) Uani d . 1
H H9 0.0865 -0.3439 0.6331 0.103 Uiso calc R 1
C C10 0.0738(4) -0.2844(3) 0.55022(18) 0.0802(9) Uani d . 1
H H10 0.0090 -0.3598 0.5367 0.096 Uiso calc R 1
C C11 0.1223(3) -0.1862(3) 0.51146(14) 0.0658(7) Uani d . 1
H H11 0.0935 -0.1955 0.4718 0.079 Uiso calc R 1
C C12 0.2166(3) -0.0711(2) 0.53288(11) 0.0518(6) Uani d . 1
C C13 0.2853(3) 0.0485(2) 0.50541(10) 0.0472(5) Uani d . 1
C C14 0.3655(3) 0.1301(3) 0.54708(10) 0.0467(5) Uani d . 1
C C15 0.4574(3) 0.2627(3) 0.53971(12) 0.0589(6) Uani d . 1
H H15A 0.5022 0.2631 0.5019 0.071 Uiso calc R 1
H H15B 0.5481 0.2683 0.5692 0.071 Uiso calc R 1
C C16 0.2679(3) 0.0703(3) 0.44194(11) 0.0565(6) Uani d . 1
C C17 0.3131(4) 0.2231(4) 0.36344(11) 0.0755(9) Uani d . 1
H H17A 0.2003 0.2113 0.3479 0.091 Uiso calc R 1
H H17B 0.3820 0.1598 0.3429 0.091 Uiso calc R 1
C C18 0.3658(5) 0.3693(5) 0.35624(15) 0.1081(13) Uani d . 1
H H18A 0.3578 0.3931 0.3156 0.162 Uiso calc R 1
H H18B 0.4774 0.3796 0.3717 0.162 Uiso calc R 1
H H18C 0.2966 0.4309 0.3767 0.162 Uiso calc R 1
N N1 0.3515(2) 0.0648(2) 0.60141(8) 0.0529(5) Uani d . 1
O O1 0.5447(2) 0.2186(3) 0.66281(9) 0.0900(8) Uani d . 1
O O2 0.4074(3) 0.0190(3) 0.70652(8) 0.0897(7) Uani d . 1
O O3 0.2063(3) -0.0149(2) 0.40830(9) 0.0834(6) Uani d . 1
O O4 0.3275(2) 0.1922(2) 0.42551(7) 0.0658(5) Uani d . 1
S S1 0.40267(8) 0.13478(9) 0.66717(3) 0.0608(2) Uani d . 1
Br Br1 0.31355(4) 0.42658(3) 0.546316(14) 0.07439(13) Uani d . 1

loop_
_atom_site_aniso_label
_atom_site_aniso_U_11
_atom_site_aniso_U_22
_atom_site_aniso_U_33
_atom_site_aniso_U_12
_atom_site_aniso_U_13
_atom_site_aniso_U_23
C1 0.0396(11) 0.0612(14) 0.0374(11) 0.0051(10) 0.0012(9) -0.0013(10)
C2 0.0543(14) 0.0657(15) 0.0552(14) -0.0019(13) -0.0056(12) -0.0089(13)
C3 0.094(2) 0.0675(18) 0.0618(17) 0.0152(16) -0.0029(16) -0.0147(14)
C4 0.073(2) 0.081(2) 0.0690(18) 0.0306(16) 0.0164(15) 0.0056(16)
C5 0.0412(13) 0.084(2) 0.085(2) 0.0091(13) 0.0078(13) 0.0100(17)
C6 0.0432(13) 0.0621(15) 0.0710(16) -0.0007(11) -0.0006(12) -0.0062(13)
C7 0.0471(13) 0.0575(14) 0.0597(15) 0.0160(11) 0.0036(11) -0.0021(12)
C8 0.0763(19) 0.076(2) 0.0755(19) 0.0153(16) 0.0082(15) 0.0103(16)
C9 0.077(2) 0.0643(19) 0.119(3) 0.0090(16) 0.020(2) 0.023(2)
C10 0.0606(17) 0.0526(16) 0.127(3) 0.0066(13) 0.0039(18) -0.0018(18)
C11 0.0529(15) 0.0556(15) 0.087(2) 0.0102(12) -0.0040(14) -0.0149(14)
C12 0.0408(12) 0.0511(13) 0.0630(15) 0.0150(10) 0.0009(11) -0.0110(11)
C13 0.0395(11) 0.0520(13) 0.0498(13) 0.0120(9) 0.0006(10) -0.0119(10)
C14 0.0369(11) 0.0558(13) 0.0474(13) 0.0120(10) 0.0032(9) -0.0105(10)
C15 0.0478(13) 0.0648(15) 0.0641(15) 0.0025(12) 0.0034(11) -0.0143(13)
C16 0.0504(14) 0.0670(16) 0.0521(14) 0.0143(12) 0.0035(11) -0.0147(13)
C17 0.0757(19) 0.106(2) 0.0452(15) 0.0131(17) 0.0034(13) -0.0012(15)
C18 0.134(4) 0.125(3) 0.064(2) -0.018(3) -0.002(2) 0.023(2)
N1 0.0481(11) 0.0638(12) 0.0461(11) 0.0088(9) -0.0015(9) -0.0099(9)
O1 0.0357(9) 0.160(2) 0.0733(12) -0.0026(12) -0.0043(8) -0.0447(14)
O2 0.1038(16) 0.1094(17) 0.0528(11) 0.0539(14) -0.0144(11) -0.0001(11)
O3 0.1037(16) 0.0862(14) 0.0584(12) -0.0081(13) -0.0063(11) -0.0274(11)
O4 0.0751(12) 0.0783(13) 0.0436(9) -0.0006(10) 0.0008(8) -0.0060(9)
S1 0.0430(3) 0.0916(5) 0.0460(3) 0.0190(3) -0.0092(3) -0.0135(3)
Br1 0.0816(2) 0.05670(18) 0.0855(2) 0.00656(14) 0.01067(16) -0.00998(14)

loop_
_atom_type_symbol
_atom_type_description
_atom_type_scat_dispersion_real
_atom_type_scat_dispersion_imag
_atom_type_scat_source
C C 0.0033 0.0016 'International Tables Vol C Tables 4.2.6.8 and 6.1.1.4'
H H 0.0000 0.0000 'International Tables Vol C Tables 4.2.6.8 and 6.1.1.4'
N N 0.0061 0.0033 'International Tables Vol C Tables 4.2.6.8 and 6.1.1.4'
O O 0.0106 0.0060 'International Tables Vol C Tables 4.2.6.8 and 6.1.1.4'
S S 0.1246 0.1234 'International Tables Vol C Tables 4.2.6.8 and 6.1.1.4'
Br Br -0.2901 2.4595 'International Tables Vol C Tables 4.2.6.8 and 6.1.1.4'

loop_
_geom_angle_atom_site_label_1
_geom_angle_atom_site_label_2
_geom_angle_atom_site_label_3
_geom_angle
C2 C1 C6 121.6(2)
C2 C1 S1 116.92(18)
C6 C1 S1 121.26(19)
C3 C2 C1 118.8(2)
C3 C2 H2 120.6
C1 C2 H2 120.6
C4 C3 C2 120.4(3)
C4 C3 H3 119.8
C2 C3 H3 119.8
C3 C4 C5 120.4(3)
C3 C4 H4 119.8
C5 C4 H4 119.8
C4 C5 C6 120.3(3)
C4 C5 H5 119.9
C6 C5 H5 119.9
C1 C6 C5 118.4(3)
C1 C6 H6 120.8
C5 C6 H6 120.8
C8 C7 C12 121.6(3)
C8 C7 N1 131.6(3)
C12 C7 N1 106.8(2)
C9 C8 C7 117.0(3)
C9 C8 H8 121.5
C7 C8 H8 121.5
C10 C9 C8 122.4(3)
C10 C9 H9 118.8
C8 C9 H9 118.8
C9 C10 C11 121.2(3)
C9 C10 H10 119.4
C11 C10 H10 119.4
C10 C11 C12 118.6(3)
C10 C11 H11 120.7
C12 C11 H11 120.7
C7 C12 C11 119.3(3)
C7 C12 C13 107.6(2)
C11 C12 C13 133.1(2)
C14 C13 C12 108.8(2)
C14 C13 C16 128.8(2)
C12 C13 C16 122.4(2)
C13 C14 N1 108.1(2)
C13 C14 C15 128.6(2)
N1 C14 C15 123.4(2)
C14 C15 Br1 110.73(16)
C14 C15 H15A 109.5
Br1 C15 H15A 109.5
C14 C15 H15B 109.5
Br1 C15 H15B 109.5
H15A C15 H15B 108.1
O3 C16 O4 123.3(3)
O3 C16 C13 123.4(3)
O4 C16 C13 113.3(2)
O4 C17 C18 107.4(3)
O4 C17 H17A 110.2
C18 C17 H17A 110.2
O4 C17 H17B 110.2
C18 C17 H17B 110.2
H17A C17 H17B 108.5
C17 C18 H18A 109.5
C17 C18 H18B 109.5
H18A C18 H18B 109.5
C17 C18 H18C 109.5
H18A C18 H18C 109.5
H18B C18 H18C 109.5
C14 N1 C7 108.65(19)
C14 N1 S1 126.64(17)
C7 N1 S1 123.76(18)
C16 O4 C17 116.9(2)
O1 S1 O2 119.62(14)
O1 S1 N1 108.05(12)
O2 S1 N1 105.23(13)
O1 S1 C1 108.76(13)
O2 S1 C1 108.65(12)
N1 S1 C1 105.66(10)

loop_
_geom_bond_atom_site_label_1
_geom_bond_atom_site_label_2
_geom_bond_distance
C1 C2 1.373(3)
C1 C6 1.378(3)
C1 S1 1.752(2)
C2 C3 1.371(4)
C2 H2 0.9300
C3 C4 1.368(5)
C3 H3 0.9300
C4 C5 1.368(4)
C4 H4 0.9300
C5 C6 1.381(4)
C5 H5 0.9300
C6 H6 0.9300
C7 C8 1.388(4)
C7 C12 1.398(4)
C7 N1 1.420(3)
C8 C9 1.383(5)
C8 H8 0.9300
C9 C10 1.364(5)
C9 H9 0.9300
C10 C11 1.370(4)
C10 H10 0.9300
C11 C12 1.406(4)
C11 H11 0.9300
C12 C13 1.434(3)
C13 C14 1.364(3)
C13 C16 1.473(3)
C14 N1 1.409(3)
C14 C15 1.482(4)
C15 Br1 1.962(2)
C15 H15A 0.9700
C15 H15B 0.9700
C16 O3 1.205(3)
C16 O4 1.322(3)
C17 O4 1.456(3)
C17 C18 1.467(5)
C17 H17A 0.9700
C17 H17B 0.9700
C18 H18A 0.9600
C18 H18B 0.9600
C18 H18C 0.9600
N1 S1 1.679(2)
O1 S1 1.416(2)
O2 S1 1.424(3)

loop_
_geom_hbond_atom_site_label_D
_geom_hbond_atom_site_label_H
_geom_hbond_atom_site_label_A
_geom_hbond_site_symmetry_A
_geom_hbond_distance_DH
_geom_hbond_distance_HA
_geom_hbond_distance_DA
_geom_hbond_angle_DHA
_geom_hbond_publ_flag
C2 H2 O2 2_656 0.93 2.58 3.396(3) 146.9 y
C5 H5 O1 1_455 0.93 2.50 3.419(3) 170.9 y
C2 H2 O1 . 0.93 2.55 2.907(3) 103 y
C8 H8 O2 . 0.93 2.27 2.852(4) 121 y
C11 H11 O3 . 0.93 2.48 3.000(4) 116 y
C15 H15A O4 . 0.97 2.28 2.845(3) 116 y
C15 H15B O1 . 0.97 2.21 2.904(3) 128 y

loop_
_geom_torsion_atom_site_label_1
_geom_torsion_atom_site_label_2
_geom_torsion_atom_site_label_3
_geom_torsion_atom_site_label_4
_geom_torsion
C6 C1 C2 C3 1.2(4)
S1 C1 C2 C3 -174.0(2)
C1 C2 C3 C4 -0.7(4)
C2 C3 C4 C5 -0.9(5)
C3 C4 C5 C6 2.0(5)
C2 C1 C6 C5 -0.1(4)
S1 C1 C6 C5 174.9(2)
C4 C5 C6 C1 -1.5(4)
C12 C7 C8 C9 -0.6(4)
N1 C7 C8 C9 -179.9(3)
C7 C8 C9 C10 -0.8(5)
C8 C9 C10 C11 2.0(5)
C9 C10 C11 C12 -1.7(4)
C8 C7 C12 C11 0.9(3)
N1 C7 C12 C11 -179.7(2)
C8 C7 C12 C13 -179.4(2)
N1 C7 C12 C13 0.1(2)
C10 C11 C12 C7 0.3(3)
C10 C11 C12 C13 -179.5(2)
C7 C12 C13 C14 -0.4(2)
C11 C12 C13 C14 179.3(2)
C7 C12 C13 C16 178.8(2)
C11 C12 C13 C16 -1.4(4)
C12 C13 C14 N1 0.5(2)
C16 C13 C14 N1 -178.7(2)
C12 C13 C14 C15 179.0(2)
C16 C13 C14 C15 -0.2(4)
C13 C14 C15 Br1 91.9(3)
N1 C14 C15 Br1 -89.9(2)
C14 C13 C16 O3 173.3(2)
C12 C13 C16 O3 -5.8(4)
C14 C13 C16 O4 -6.3(3)
C12 C13 C16 O4 174.6(2)
C13 C14 N1 C7 -0.5(2)
C15 C14 N1 C7 -179.0(2)
C13 C14 N1 S1 -169.61(16)
C15 C14 N1 S1 11.9(3)
C8 C7 N1 C14 179.6(3)
C12 C7 N1 C14 0.2(2)
C8 C7 N1 S1 -10.9(4)
C12 C7 N1 S1 169.74(16)
O3 C16 O4 C17 1.3(4)
C13 C16 O4 C17 -179.1(2)
C18 C17 O4 C16 172.4(3)
C14 N1 S1 O1 -36.3(2)
C7 N1 S1 O1 156.06(19)
C14 N1 S1 O2 -165.21(19)
C7 N1 S1 O2 27.2(2)
C14 N1 S1 C1 79.9(2)
C7 N1 S1 C1 -87.67(19)
C2 C1 S1 O1 -29.9(2)
C6 C1 S1 O1 154.9(2)
C2 C1 S1 O2 101.9(2)
C6 C1 S1 O2 -73.4(2)
C2 C1 S1 N1 -145.64(19)
C6 C1 S1 N1 39.1(2)

loop_
_cod_related_entry_id
_cod_related_entry_database
_cod_related_entry_code
1 ChemSpider 21123956
